data_1571238
loop_
_publ_author_name
'M Zahir, F Zahra'
'Hay, Moya A.'
'Janetzki, Jett T.'
'Gable, Robert W.'
'Goerigk, Lars'
'Boskovic, Colette'

_publ_section_title
;
 Predicting valence tautomerism in diverse cobalt-dioxolene complexes:
 elucidation of the role of ligands and solvent.
;
_journal_issue 15
_journal_name_full 'Chemical science'
_journal_page_first 5694
_journal_page_last 5710
_journal_paper_doi 10.1039/d3sc04493a
_journal_volume 15
_journal_year 2024
_chemical_formula_moiety 'C30 H34 Co N4 O2, C24 H20 B'
_chemical_formula_sum 'C54 H54 B Co N4 O2'
_chemical_formula_weight 860.75
_space_group_crystal_system monoclinic
_space_group_IT_number 14
_space_group_name_Hall '-P 2yn'
_space_group_name_H-M_alt 'P 1 21/n 1'
_atom_sites_solution_hydrogens geom
_audit_creation_date 2023-05-19
_audit_creation_method
;
Olex2 1.5
(compiled 2023.03.06 svn.rbb2c1857 for OlexSys, GUI svn.r6748)
;
_audit_update_record
;
2023-08-08 deposited with the CCDC.	2024-03-11 downloaded from the CCDC.
;
_cell_angle_alpha 90
_cell_angle_beta 95.51(3)
_cell_angle_gamma 90
_cell_formula_units_Z 4
_cell_length_a 20.625(4)
_cell_length_b 9.765(2)
_cell_length_c 23.419(5)
_cell_measurement_reflns_used 1038
_cell_measurement_temperature 352.0(2)
_cell_measurement_theta_max 22.93
_cell_measurement_theta_min 2.5
_cell_volume 4694.9(17)
_computing_cell_refinement 'XDS (Kabsch, 2010)'
_computing_data_collection 'AS QEGUI'
_computing_data_reduction 'XDS (Kabsch, 2010)'
_computing_molecular_graphics 'Olex2 1.5 (Dolomanov et al., 2009)'
_computing_publication_material 'Olex2 1.5 (Dolomanov et al., 2009)'
_computing_structure_refinement 'SHELXL 2019/3 (Sheldrick, 2015)'
_computing_structure_solution 'SHELXT  (Sheldrick, 2015)'
_diffrn_ambient_temperature 352.0(2)
_diffrn_detector_area_resol_mean 13.3
_diffrn_measured_fraction_theta_full 0.992
_diffrn_measured_fraction_theta_max 0.835
_diffrn_measurement_device_type 'MX2 Beamline Australian Synchrotron'
_diffrn_measurement_method 'Omega Scan'
_diffrn_radiation_monochromator 'Silicon Double Crystal'
_diffrn_radiation_type Synchrotron
_diffrn_radiation_wavelength 0.71075
_diffrn_reflns_av_R_equivalents 0.0636
_diffrn_reflns_av_unetI/netI 0.0417
_diffrn_reflns_Laue_measured_fraction_full 0.992
_diffrn_reflns_Laue_measured_fraction_max 0.835
_diffrn_reflns_limit_h_max 30
_diffrn_reflns_limit_h_min -30
_diffrn_reflns_limit_k_max 13
_diffrn_reflns_limit_k_min -13
_diffrn_reflns_limit_l_max 34
_diffrn_reflns_limit_l_min -34
_diffrn_reflns_number 85992
_diffrn_reflns_point_group_measured_fraction_full 0.992
_diffrn_reflns_point_group_measured_fraction_max 0.835
_diffrn_reflns_theta_full 25.242
_diffrn_reflns_theta_max 32.229
_diffrn_reflns_theta_min 1.257
_diffrn_source 'MX2 Beamline Australian Synchrotron'
_exptl_absorpt_coefficient_mu 0.410
_exptl_absorpt_correction_T_max 0.7464
_exptl_absorpt_correction_T_min 0.6669
_exptl_absorpt_correction_type multi-scan
_exptl_absorpt_process_details 'sadabs (Bruker, 2001)'
_exptl_crystal_colour 'Dark Purple'
_exptl_crystal_density_diffrn 1.218
_exptl_crystal_description needle
_exptl_crystal_F_000 1816
_exptl_crystal_recrystallization_method 'grown by slow evaporation from dichloromethane/hexane '
_exptl_crystal_size_max 0.3
_exptl_crystal_size_mid 0.1
_exptl_crystal_size_min 0.02
_refine_diff_density_max 0.929
_refine_diff_density_min -0.550
_refine_diff_density_rms 0.084
_refine_ls_extinction_coef 0.038(2)
_refine_ls_extinction_expression Fc^*^=kFc[1+0.001xFc^2^\l^3^/sin(2\q)]^-1/4^
_refine_ls_extinction_method 'SHELXL-2019/2 (Sheldrick 2019)'
_refine_ls_goodness_of_fit_ref 1.051
_refine_ls_hydrogen_treatment constr
_refine_ls_matrix_type full
_refine_ls_number_parameters 578
_refine_ls_number_reflns 13891
_refine_ls_number_restraints 1
_refine_ls_restrained_S_all 1.051
_refine_ls_R_factor_all 0.0855
_refine_ls_R_factor_gt 0.0709
_refine_ls_shift/su_max 0.001
_refine_ls_shift/su_mean 0.000
_refine_ls_structure_factor_coef Fsqd
_refine_ls_weighting_details 'w=1/[\s^2^(Fo^2^)+(0.1289P)^2^+0.9039P] where P=(Fo^2^+2Fc^2^)/3'
_refine_ls_weighting_scheme calc
_refine_ls_wR_factor_gt 0.2113
_refine_ls_wR_factor_ref 0.2327
_reflns_Friedel_coverage 0.000
_reflns_number_gt 10201
_reflns_number_total 13891
_reflns_threshold_expression 'I > 2\s(I)'
_cod_data_source_file d3sc04493a3.cif
_cod_data_source_block zz1130_350k_0062m
_cod_depositor_comments 'Adding full bibliography for 1571222--1571238.cif.'
_cod_database_code 1571238
_shelx_shelxl_version_number 2019/3
_shelx_space_group_comment
;
The symmetry employed for this shelxl refinement is uniquely defined
by the following loop, which should always be used as a source of
symmetry information in preference to the above space-group names.
They are only intended as comments.
;
_diffrn_measurement_detector_type 'Dectris Eiger 16M'
_olex2_refinement_description
;
1. Fixed Uiso
 At 1.2 times of:
  All C(H) groups, All C(H,H) groups
 At 1.5 times of:
  All C(H,H,H) groups
2. Others
 1*[Sof(H28)+Sof(C29)+Sof(H29A)+Sof(H29B)+Sof(H29C)]+1*[Sof(H22)+Sof(C30)+
 Sof(H30A)+Sof(H30B)+Sof(H30C)]+1*[Sof(H11)+Sof(C31)+Sof(H31A)+Sof(H31B)+
 Sof(H31C)]=2 with esd of 0.00001
 Sof(H28)=1-FVAR(1)
 Sof(C29)=Sof(H29A)=Sof(H29B)=Sof(H29C)=FVAR(1)
 Sof(H22)=1-FVAR(2)
 Sof(C30)=Sof(H30A)=Sof(H30B)=Sof(H30C)=FVAR(2)
 Sof(H11)=1-FVAR(3)
 Sof(C31)=Sof(H31A)=Sof(H31B)=Sof(H31C)=FVAR(3)
3.a Secondary CH2 refined with riding coordinates:
 C16(H16A,H16B), C17(H17A,H17B), C23(H23A,H23B)
3.b Aromatic/amide H refined with riding coordinates:
 C3(H3), C4(H4), C6(H6), C11(H11), C12(H12), C13(H13), C14(H14), C19(H19),
 C20(H20), C21(H21), C22(H22), C25(H25), C26(H26), C27(H27), C28(H28), C33(H33),
  C34(H34), C35(H35), C36(H36), C37(H37), C39(H39), C40(H40), C41(H41),
 C42(H42), C43(H43), C45(H45), C46(H46), C47(H47), C48(H48), C49(H49), C50(H50),
  C52(H52), C53(H53), C54(H54), C55(H55)
3.c Idealised Me refined as rotating group:
 C8(H8A,H8B,H8C), C9(H9A,H9B,H9C), C10(H10A,H10B,H10C), C29(H29A,H29B,H29C),
 C30(H30A,H30B,H30C), C31(H31A,H31B,H31C)
;
_olex2_submission_special_instructions 'No special instructions were received'

loop_
_space_group_symop_operation_xyz
'x, y, z'
'-x+1/2, y+1/2, -z+1/2'
'-x, -y, -z'
'x-1/2, -y-1/2, z-1/2'

loop_
_atom_site_label
_atom_site_type_symbol
_atom_site_fract_x
_atom_site_fract_y
_atom_site_fract_z
_atom_site_U_iso_or_equiv
_atom_site_adp_type
_atom_site_occupancy
_atom_site_site_symmetry_order
_atom_site_calc_flag
_atom_site_refinement_flags_posn
_atom_site_refinement_flags_adp
_atom_site_refinement_flags_occupancy
_atom_site_disorder_assembly
_atom_site_disorder_group
Co1 Co 0.21338(2) 0.54322(3) 0.49605(2) 0.05851(13) Uani 1 1 d . . . . .
O1 O 0.20342(13) 0.5611(2) 0.57878(9) 0.0894(6) Uani 1 1 d . . . . .
O2 O 0.16991(10) 0.7385(2) 0.49567(9) 0.0875(5) Uani 1 1 d . . . . .
N1 N 0.12019(9) 0.4557(2) 0.46826(9) 0.0653(5) Uani 1 1 d . . . . .
N2 N 0.24613(10) 0.3364(2) 0.48624(8) 0.0650(4) Uani 1 1 d . . . . .
N3 N 0.30334(10) 0.6438(2) 0.49060(8) 0.0648(4) Uani 1 1 d . . . . .
N4 N 0.21880(9) 0.54670(16) 0.40720(7) 0.0533(4) Uani 1 1 d . . . . .
C1 C 0.17768(11) 0.6811(2) 0.59147(10) 0.0657(5) Uani 1 1 d . . . . .
C2 C 0.15945(12) 0.7712(3) 0.54641(12) 0.0740(6) Uani 1 1 d . . . . .
C3 C 0.12902(15) 0.8964(3) 0.56148(15) 0.0872(8) Uani 1 1 d . . . . .
H3 H 0.114392 0.958111 0.532872 0.105 Uiso 1 1 calc R U . . .
C4 C 0.12127(15) 0.9259(3) 0.61754(15) 0.0836(7) Uani 1 1 d . . . . .
H4 H 0.101716 1.008215 0.626140 0.100 Uiso 1 1 calc R U . . .
C5 C 0.14238(12) 0.8338(3) 0.66371(12) 0.0733(6) Uani 1 1 d . . . . .
C6 C 0.16939(15) 0.7141(3) 0.64960(13) 0.0816(7) Uani 1 1 d . . . . .
H6 H 0.182853 0.651851 0.678388 0.098 Uiso 1 1 calc R U . . .
C7 C 0.13268(17) 0.8803(4) 0.72369(14) 0.0950(9) Uani 1 1 d . . . . .
C8 C 0.1590(4) 0.7720(7) 0.76756(18) 0.181(3) Uani 1 1 d . . . . .
H8A H 0.132695 0.690905 0.762960 0.271 Uiso 1 1 calc R U . . .
H8B H 0.157531 0.807373 0.805661 0.271 Uiso 1 1 calc R U . . .
H8C H 0.203168 0.750076 0.761460 0.271 Uiso 1 1 calc R U . . .
C9 C 0.0617(2) 0.9057(5) 0.7307(2) 0.1225(13) Uani 1 1 d . . . . .
H9A H 0.045601 0.977353 0.705120 0.184 Uiso 1 1 calc R U . . .
H9B H 0.057162 0.932611 0.769581 0.184 Uiso 1 1 calc R U . . .
H9C H 0.037320 0.823437 0.722011 0.184 Uiso 1 1 calc R U . . .
C10 C 0.1718(3) 1.0058(7) 0.7395(3) 0.165(2) Uani 1 1 d . . . . .
H10A H 0.217017 0.987734 0.735854 0.247 Uiso 1 1 calc R U . . .
H10B H 0.166447 1.030618 0.778441 0.247 Uiso 1 1 calc R U . . .
H10C H 0.157241 1.079591 0.714426 0.247 Uiso 1 1 calc R U . . .
C11 C 0.07953(16) 0.3894(5) 0.49992(13) 0.1014(11) Uani 1 1 d . . . . .
H11 H 0.087535 0.390279 0.539686 0.122 Uiso 0.492(3) 1 calc R U P A 2
C12 C 0.02663(19) 0.3206(6) 0.47509(17) 0.1290(17) Uani 1 1 d . . . . .
H12 H -0.001132 0.275678 0.497918 0.155 Uiso 1 1 calc R U . . .
C13 C 0.01442(19) 0.3176(5) 0.41719(18) 0.1244(15) Uani 1 1 d . . . . .
H13 H -0.021319 0.270056 0.399938 0.149 Uiso 1 1 calc R U . . .
C14 C 0.05542(15) 0.3854(4) 0.38474(13) 0.0929(9) Uani 1 1 d . . . . .
H14 H 0.048108 0.384710 0.344935 0.111 Uiso 1 1 calc R U . . .
C15 C 0.10773(11) 0.4549(2) 0.41153(10) 0.0635(5) Uani 1 1 d . . . . .
C16 C 0.15208(12) 0.5399(3) 0.37806(10) 0.0706(6) Uani 1 1 d . . . . .
H16A H 0.153569 0.500403 0.340195 0.085 Uiso 1 1 calc R U . . .
H16B H 0.134588 0.631825 0.373359 0.085 Uiso 1 1 calc R U . . .
C17 C 0.25817(12) 0.4277(2) 0.39240(9) 0.0631(5) Uani 1 1 d . . . . .
H17A H 0.303831 0.453182 0.395894 0.076 Uiso 1 1 calc R U . . .
H17B H 0.245975 0.402055 0.352808 0.076 Uiso 1 1 calc R U . . .
C18 C 0.24904(10) 0.3078(2) 0.43016(10) 0.0610(5) Uani 1 1 d . . . . .
C19 C 0.24630(15) 0.1758(3) 0.41020(17) 0.0910(9) Uani 1 1 d . . . . .
H19 H 0.245768 0.157711 0.371168 0.109 Uiso 1 1 calc R U . . .
C20 C 0.2443(2) 0.0695(3) 0.4495(2) 0.1109(13) Uani 1 1 d . . . . .
H20 H 0.242979 -0.021020 0.437022 0.133 Uiso 1 1 calc R U . . .
C21 C 0.24433(19) 0.0982(4) 0.5049(2) 0.1089(12) Uani 1 1 d . . . . .
H21 H 0.244128 0.027026 0.531222 0.131 Uiso 1 1 calc R U . . .
C22 C 0.24465(17) 0.2316(3) 0.52404(15) 0.0910(8) Uani 1 1 d . . . . .
H22 H 0.243855 0.249734 0.562950 0.109 Uiso 0.292(3) 1 calc R U P B 2
C23 C 0.25128(13) 0.6762(3) 0.39469(11) 0.0693(6) Uani 1 1 d . . . . .
H23A H 0.220403 0.751161 0.394633 0.083 Uiso 1 1 calc R U . . .
H23B H 0.266972 0.671379 0.357000 0.083 Uiso 1 1 calc R U . . .
C24 C 0.30766(11) 0.7021(2) 0.43934(10) 0.0635(5) Uani 1 1 d . . . . .
C25 C 0.35927(14) 0.7836(3) 0.42806(14) 0.0813(7) Uani 1 1 d . . . . .
H25 H 0.361594 0.821010 0.391780 0.098 Uiso 1 1 calc R U . . .
C26 C 0.40775(15) 0.8089(3) 0.47194(18) 0.0945(9) Uani 1 1 d . . . . .
H26 H 0.442236 0.866782 0.465924 0.113 Uiso 1 1 calc R U . . .
C27 C 0.40459(14) 0.7489(3) 0.52341(15) 0.0896(8) Uani 1 1 d . . . . .
H27 H 0.437177 0.764844 0.552931 0.108 Uiso 1 1 calc R U . . .
C28 C 0.35280(14) 0.6632(3) 0.53252(11) 0.0797(7) Uani 1 1 d . . . . .
H28 H 0.351969 0.618746 0.567563 0.096 Uiso 0.216(3) 1 calc R U P C 2
C29 C 0.3529(2) 0.5790(6) 0.58687(17) 0.1036(14) Uani 0.784(3) 1 d . . P C 1
H29A H 0.321715 0.616122 0.610540 0.155 Uiso 0.784(3) 1 calc R U P C 1
H29B H 0.395525 0.581708 0.607372 0.155 Uiso 0.784(3) 1 calc R U P C 1
H29C H 0.341669 0.485979 0.577152 0.155 Uiso 0.784(3) 1 calc R U P C 1
C30 C 0.2392(4) 0.2604(6) 0.5849(2) 0.136(3) Uani 0.708(3) 1 d . . P B 1
H30A H 0.218308 0.184826 0.601878 0.203 Uiso 0.708(3) 1 calc R U P B 1
H30B H 0.213933 0.341979 0.588378 0.203 Uiso 0.708(3) 1 calc R U P B 1
H30C H 0.281953 0.273260 0.604350 0.203 Uiso 0.708(3) 1 calc R U P B 1
C31 C 0.0964(6) 0.3684(18) 0.5639(4) 0.192(7) Uani 0.508(3) 1 d . . P A 1
H31A H 0.141187 0.392648 0.574018 0.287 Uiso 0.508(3) 1 calc R U P A 1
H31B H 0.089902 0.274039 0.573406 0.287 Uiso 0.508(3) 1 calc R U P A 1
H31C H 0.068937 0.425135 0.584820 0.287 Uiso 0.508(3) 1 calc R U P A 1
C32 C 0.44138(10) 0.2483(2) 0.35337(10) 0.0620(5) Uani 1 1 d . . . . .
C33 C 0.41732(12) 0.1874(3) 0.40104(11) 0.0731(6) Uani 1 1 d . . . . .
H33 H 0.403708 0.096635 0.398554 0.088 Uiso 1 1 calc R U . . .
C34 C 0.41306(14) 0.2581(4) 0.45202(13) 0.0938(10) Uani 1 1 d . . . . .
H34 H 0.397350 0.214011 0.483100 0.113 Uiso 1 1 calc R U . . .
C35 C 0.43197(16) 0.3928(5) 0.45669(17) 0.1069(13) Uani 1 1 d . . . . .
H35 H 0.429294 0.440211 0.490833 0.128 Uiso 1 1 calc R U . . .
C36 C 0.45424(17) 0.4551(4) 0.4117(2) 0.1047(13) Uani 1 1 d . . . . .
H36 H 0.466629 0.546609 0.414598 0.126 Uiso 1 1 calc R U . . .
C37 C 0.45918(14) 0.3848(3) 0.36042(14) 0.0810(7) Uani 1 1 d . . . . .
H37 H 0.474942 0.430968 0.329902 0.097 Uiso 1 1 calc R U . . .
C38 C 0.44729(12) 0.2489(3) 0.23761(10) 0.0682(5) Uani 1 1 d . . . . .
C39 C 0.40203(15) 0.3542(3) 0.22894(15) 0.0881(8) Uani 1 1 d . . . . .
H39 H 0.377951 0.377420 0.259118 0.106 Uiso 1 1 calc R U . . .
C40 C 0.3906(2) 0.4268(4) 0.1781(2) 0.1179(15) Uani 1 1 d . . . . .
H40 H 0.359300 0.495668 0.174923 0.141 Uiso 1 1 calc R U . . .
C41 C 0.4243(3) 0.3981(6) 0.1335(2) 0.138(2) Uani 1 1 d . . . . .
H41 H 0.417722 0.448445 0.099749 0.166 Uiso 1 1 calc R U . . .
C42 C 0.4697(3) 0.2915(6) 0.13855(15) 0.1261(17) Uani 1 1 d . . . . .
H42 H 0.492674 0.269191 0.107569 0.151 Uiso 1 1 calc R U . . .
C43 C 0.48073(17) 0.2180(4) 0.18978(12) 0.0916(9) Uani 1 1 d . . . . .
H43 H 0.510916 0.146948 0.192223 0.110 Uiso 1 1 calc R U . . .
C44 C 0.53336(11) 0.1121(2) 0.31402(10) 0.0646(5) Uani 1 1 d . . . . .
C45 C 0.58625(13) 0.1794(3) 0.29473(16) 0.0864(8) Uani 1 1 d . . . . .
H45 H 0.578191 0.249184 0.267960 0.104 Uiso 1 1 calc R U . . .
C46 C 0.65084(15) 0.1484(4) 0.3132(2) 0.1055(11) Uani 1 1 d . . . . .
H46 H 0.684482 0.195924 0.298279 0.127 Uiso 1 1 calc R U . . .
C47 C 0.66435(17) 0.0504(4) 0.3523(2) 0.1048(12) Uani 1 1 d . . . . .
H47 H 0.707421 0.028855 0.364314 0.126 Uiso 1 1 calc R U . . .
C48 C 0.61481(18) -0.0182(4) 0.37465(16) 0.0990(10) Uani 1 1 d . . . . .
H48 H 0.624215 -0.084649 0.402683 0.119 Uiso 1 1 calc R U . . .
C49 C 0.54952(15) 0.0115(4) 0.35526(13) 0.0826(7) Uani 1 1 d . . . . .
H49 H 0.516352 -0.037107 0.370348 0.099 Uiso 1 1 calc R U . . .
C50 C 0.42738(15) -0.1037(3) 0.27349(12) 0.0790(7) Uani 1 1 d . . . . .
H50 H 0.471668 -0.121118 0.273098 0.095 Uiso 1 1 calc R U . . .
C51 C 0.40760(12) 0.0281(2) 0.28597(9) 0.0605(5) Uani 1 1 d . . . . .
C52 C 0.34048(13) 0.0460(3) 0.28514(11) 0.0728(6) Uani 1 1 d . . . . .
H52 H 0.324685 0.132272 0.293366 0.087 Uiso 1 1 calc R U . . .
C53 C 0.29615(15) -0.0593(4) 0.27257(12) 0.0888(9) Uani 1 1 d . . . . .
H53 H 0.251704 -0.042524 0.271969 0.107 Uiso 1 1 calc R U . . .
C54 C 0.31783(19) -0.1872(4) 0.26114(12) 0.0978(11) Uani 1 1 d . . . . .
H54 H 0.288311 -0.258218 0.253104 0.117 Uiso 1 1 calc R U . . .
C55 C 0.3835(2) -0.2107(3) 0.26153(15) 0.0984(10) Uani 1 1 d . . . . .
H55 H 0.398682 -0.297876 0.253833 0.118 Uiso 1 1 calc R U . . .
B1 B 0.45719(11) 0.1590(3) 0.29692(10) 0.0580(5) Uani 1 1 d . . . . .

loop_
_atom_site_aniso_label
_atom_site_aniso_U_11
_atom_site_aniso_U_22
_atom_site_aniso_U_33
_atom_site_aniso_U_23
_atom_site_aniso_U_13
_atom_site_aniso_U_12
Co1 0.0618(2) 0.0635(2) 0.05059(18) -0.00618(10) 0.00717(13) 0.00095(11)
O1 0.1135(16) 0.0840(13) 0.0711(11) 0.0063(9) 0.0114(11) 0.0232(11)
O2 0.0943(13) 0.0905(13) 0.0780(11) 0.0183(10) 0.0098(10) 0.0098(10)
N1 0.0573(9) 0.0820(13) 0.0571(9) -0.0022(8) 0.0074(8) -0.0038(8)
N2 0.0708(10) 0.0619(10) 0.0618(10) 0.0068(8) 0.0037(8) 0.0056(8)
N3 0.0684(10) 0.0680(10) 0.0567(9) -0.0120(8) -0.0001(8) -0.0005(8)
N4 0.0576(8) 0.0576(9) 0.0439(7) 0.0040(6) -0.0001(7) -0.0043(6)
C1 0.0653(11) 0.0656(12) 0.0667(12) -0.0041(10) 0.0094(10) 0.0045(9)
C2 0.0691(13) 0.0817(15) 0.0709(14) 0.0145(12) 0.0044(11) -0.0079(11)
C3 0.0880(17) 0.0743(16) 0.100(2) 0.0218(15) 0.0134(15) 0.0129(13)
C4 0.0844(16) 0.0700(14) 0.098(2) 0.0010(13) 0.0201(15) 0.0075(12)
C5 0.0651(12) 0.0759(14) 0.0803(15) -0.0104(12) 0.0146(11) -0.0001(10)
C6 0.0851(16) 0.0813(16) 0.0782(15) 0.0025(13) 0.0068(13) 0.0111(13)
C7 0.096(2) 0.104(2) 0.0862(19) -0.0233(17) 0.0187(16) 0.0160(17)
C8 0.274(8) 0.192(5) 0.077(2) -0.003(3) 0.017(3) 0.108(6)
C9 0.104(2) 0.154(4) 0.116(3) -0.007(3) 0.043(2) 0.021(3)
C10 0.152(4) 0.181(5) 0.166(5) -0.101(4) 0.041(4) -0.035(4)
C11 0.0815(17) 0.156(3) 0.0684(15) 0.0073(18) 0.0171(13) -0.033(2)
C12 0.094(2) 0.197(5) 0.097(2) 0.024(3) 0.0106(19) -0.063(3)
C13 0.094(2) 0.171(4) 0.103(2) 0.014(2) -0.0117(19) -0.065(3)
C14 0.0796(16) 0.123(3) 0.0725(15) 0.0025(16) -0.0110(13) -0.0283(17)
C15 0.0578(10) 0.0745(13) 0.0569(11) 0.0000(9) -0.0011(9) -0.0023(9)
C16 0.0635(12) 0.0899(17) 0.0560(11) 0.0137(10) -0.0080(10) -0.0091(10)
C17 0.0679(12) 0.0727(12) 0.0503(10) -0.0116(9) 0.0129(9) -0.0031(10)
C18 0.0540(9) 0.0589(11) 0.0700(12) -0.0114(9) 0.0052(9) -0.0006(8)
C19 0.0868(17) 0.0677(15) 0.118(2) -0.0299(16) 0.0090(17) -0.0045(13)
C20 0.103(2) 0.0540(14) 0.174(4) -0.0106(19) 0.005(3) -0.0013(14)
C21 0.107(2) 0.0714(18) 0.148(4) 0.029(2) 0.012(2) 0.0071(17)
C22 0.102(2) 0.0822(18) 0.0893(18) 0.0246(15) 0.0104(16) 0.0146(15)
C23 0.0764(13) 0.0644(12) 0.0652(12) 0.0145(10) -0.0033(11) -0.0123(10)
C24 0.0675(11) 0.0525(10) 0.0695(12) -0.0038(9) 0.0023(10) -0.0019(9)
C25 0.0788(15) 0.0662(14) 0.0980(19) 0.0053(13) 0.0040(14) -0.0118(11)
C26 0.0766(16) 0.0734(16) 0.130(3) -0.0099(17) -0.0067(17) -0.0154(13)
C27 0.0743(15) 0.0917(19) 0.098(2) -0.0292(17) -0.0147(15) -0.0029(14)
C28 0.0775(14) 0.0946(18) 0.0643(13) -0.0207(12) -0.0069(11) 0.0012(13)
C29 0.090(3) 0.158(4) 0.0593(18) -0.011(2) -0.0099(18) -0.004(3)
C30 0.236(8) 0.099(3) 0.075(3) 0.029(2) 0.029(4) 0.053(4)
C31 0.149(8) 0.338(19) 0.090(5) 0.017(8) 0.024(5) -0.112(11)
C32 0.0528(9) 0.0677(12) 0.0638(11) -0.0136(9) -0.0022(8) 0.0015(8)
C33 0.0642(12) 0.0891(16) 0.0657(12) -0.0149(11) 0.0040(10) -0.0015(11)
C34 0.0693(14) 0.145(3) 0.0671(14) -0.0259(17) 0.0075(12) 0.0058(17)
C35 0.0761(17) 0.143(3) 0.100(2) -0.066(2) -0.0049(16) 0.0185(19)
C36 0.0841(19) 0.093(2) 0.132(3) -0.056(2) -0.013(2) 0.0082(15)
C37 0.0754(14) 0.0740(15) 0.0919(18) -0.0204(13) -0.0016(13) -0.0021(12)
C38 0.0686(12) 0.0717(13) 0.0624(11) -0.0024(10) -0.0033(10) -0.0175(10)
C39 0.0843(17) 0.0867(18) 0.0885(18) 0.0150(14) -0.0172(15) -0.0064(14)
C40 0.125(3) 0.107(3) 0.110(3) 0.033(2) -0.043(3) -0.025(2)
C41 0.181(5) 0.130(4) 0.093(3) 0.036(3) -0.041(3) -0.063(4)
C42 0.167(4) 0.149(4) 0.0633(16) -0.005(2) 0.014(2) -0.065(3)
C43 0.105(2) 0.105(2) 0.0648(14) -0.0104(14) 0.0078(14) -0.0292(17)
C44 0.0605(11) 0.0650(12) 0.0675(12) -0.0117(10) 0.0013(9) 0.0020(9)
C45 0.0630(13) 0.0814(17) 0.113(2) 0.0055(15) 0.0012(14) -0.0043(11)
C46 0.0622(14) 0.107(2) 0.146(3) 0.011(2) 0.0018(17) -0.0006(15)
C47 0.0673(16) 0.113(3) 0.130(3) -0.004(2) -0.0078(18) 0.0165(16)
C48 0.098(2) 0.108(2) 0.088(2) 0.0080(18) -0.0047(17) 0.0265(19)
C49 0.0776(15) 0.0957(18) 0.0739(15) 0.0047(14) 0.0043(13) 0.0126(14)
C50 0.0915(17) 0.0696(14) 0.0767(15) -0.0139(12) 0.0130(13) -0.0093(12)
C51 0.0669(11) 0.0657(12) 0.0491(9) -0.0061(8) 0.0063(9) -0.0095(9)
C52 0.0682(13) 0.0855(16) 0.0639(13) -0.0058(11) 0.0028(11) -0.0145(11)
C53 0.0780(16) 0.125(3) 0.0623(14) -0.0035(14) 0.0021(12) -0.0390(16)
C54 0.128(3) 0.101(2) 0.0637(14) -0.0049(14) 0.0023(15) -0.060(2)
C55 0.135(3) 0.0729(16) 0.0871(19) -0.0182(14) 0.0089(19) -0.0302(18)
B1 0.0559(10) 0.0601(12) 0.0574(11) -0.0078(9) 0.0020(9) -0.0031(9)

loop_
_atom_type_symbol
_atom_type_description
_atom_type_scat_dispersion_real
_atom_type_scat_dispersion_imag
_atom_type_scat_source
C C 0.0033 0.0016 'International Tables Vol C Tables 4.2.6.8 and 6.1.1.4'
H H 0.0000 0.0000 'International Tables Vol C Tables 4.2.6.8 and 6.1.1.4'
B B 0.0013 0.0007 'International Tables Vol C Tables 4.2.6.8 and 6.1.1.4'
Co Co 0.3494 0.9721 'International Tables Vol C Tables 4.2.6.8 and 6.1.1.4'
N N 0.0061 0.0033 'International Tables Vol C Tables 4.2.6.8 and 6.1.1.4'
O O 0.0106 0.0060 'International Tables Vol C Tables 4.2.6.8 and 6.1.1.4'

loop_
_geom_angle_atom_site_label_1
_geom_angle_atom_site_label_2
_geom_angle_atom_site_label_3
_geom_angle
_geom_angle_site_symmetry_1
_geom_angle_site_symmetry_3
_geom_angle_publ_flag
O1 Co1 O2 80.77(8) . . ?
O1 Co1 N1 99.10(10) . . ?
O1 Co1 N2 104.56(8) . . ?
O1 Co1 N3 101.10(10) . . ?
O1 Co1 N4 173.32(7) . . ?
O2 Co1 N1 89.47(9) . . ?
O2 Co1 N2 171.21(8) . . ?
O2 Co1 N3 87.40(8) . . ?
N1 Co1 N2 82.83(8) . . ?
N3 Co1 N1 158.78(8) . . ?
N3 Co1 N2 98.25(8) . . ?
N4 Co1 O2 92.55(7) . . ?
N4 Co1 N1 80.62(8) . . ?
N4 Co1 N2 82.06(7) . . ?
N4 Co1 N3 78.56(7) . . ?
C1 O1 Co1 112.21(16) . . ?
C2 O2 Co1 109.54(17) . . ?
C11 N1 Co1 127.95(19) . . ?
C15 N1 Co1 112.77(15) . . ?
C15 N1 C11 118.7(2) . . ?
C18 N2 Co1 110.05(15) . . ?
C18 N2 C22 119.0(2) . . ?
C22 N2 Co1 127.8(2) . . ?
C24 N3 Co1 112.71(15) . . ?
C24 N3 C28 118.6(2) . . ?
C28 N3 Co1 128.55(19) . . ?
C16 N4 Co1 108.78(14) . . ?
C16 N4 C17 111.37(18) . . ?
C17 N4 Co1 107.64(12) . . ?
C23 N4 Co1 106.26(13) . . ?
C23 N4 C16 111.58(17) . . ?
C23 N4 C17 110.97(19) . . ?
O1 C1 C2 118.0(2) . . ?
O1 C1 C6 119.9(2) . . ?
C2 C1 C6 122.1(2) . . ?
O2 C2 C1 119.4(3) . . ?
O2 C2 C3 124.3(3) . . ?
C1 C2 C3 116.3(3) . . ?
C2 C3 H3 119.7 . . ?
C4 C3 C2 120.7(3) . . ?
C4 C3 H3 119.7 . . ?
C3 C4 H4 118.9 . . ?
C3 C4 C5 122.2(3) . . ?
C5 C4 H4 118.9 . . ?
C4 C5 C7 117.0(3) . . ?
C6 C5 C4 117.3(3) . . ?
C6 C5 C7 125.7(3) . . ?
C1 C6 H6 119.3 . . ?
C5 C6 C1 121.3(3) . . ?
C5 C6 H6 119.3 . . ?
C5 C7 C8 110.2(3) . . ?
C5 C7 C9 111.6(3) . . ?
C9 C7 C8 108.9(4) . . ?
C10 C7 C5 111.2(3) . . ?
C10 C7 C8 104.5(5) . . ?
C10 C7 C9 110.2(4) . . ?
C7 C8 H8A 109.5 . . ?
C7 C8 H8B 109.5 . . ?
C7 C8 H8C 109.5 . . ?
H8A C8 H8B 109.5 . . ?
H8A C8 H8C 109.5 . . ?
H8B C8 H8C 109.5 . . ?
C7 C9 H9A 109.5 . . ?
C7 C9 H9B 109.5 . . ?
C7 C9 H9C 109.5 . . ?
H9A C9 H9B 109.5 . . ?
H9A C9 H9C 109.5 . . ?
H9B C9 H9C 109.5 . . ?
C7 C10 H10A 109.5 . . ?
C7 C10 H10B 109.5 . . ?
C7 C10 H10C 109.5 . . ?
H10A C10 H10B 109.5 . . ?
H10A C10 H10C 109.5 . . ?
H10B C10 H10C 109.5 . . ?
N1 C11 H11 119.3 . . ?
N1 C11 C12 121.4(3) . . ?
N1 C11 C31 121.0(4) . . ?
C12 C11 H11 119.3 . . ?
C12 C11 C31 116.9(5) . . ?
C11 C12 H12 119.9 . . ?
C13 C12 C11 120.1(3) . . ?
C13 C12 H12 119.9 . . ?
C12 C13 H13 120.6 . . ?
C12 C13 C14 118.8(3) . . ?
C14 C13 H13 120.6 . . ?
C13 C14 H14 120.4 . . ?
C13 C14 C15 119.2(3) . . ?
C15 C14 H14 120.4 . . ?
N1 C15 C14 121.8(2) . . ?
N1 C15 C16 116.6(2) . . ?
C14 C15 C16 121.5(2) . . ?
N4 C16 C15 111.65(18) . . ?
N4 C16 H16A 109.3 . . ?
N4 C16 H16B 109.3 . . ?
C15 C16 H16A 109.3 . . ?
C15 C16 H16B 109.3 . . ?
H16A C16 H16B 108.0 . . ?
N4 C17 H17A 109.2 . . ?
N4 C17 H17B 109.2 . . ?
N4 C17 C18 112.04(17) . . ?
H17A C17 H17B 107.9 . . ?
C18 C17 H17A 109.2 . . ?
C18 C17 H17B 109.2 . . ?
N2 C18 C17 115.74(18) . . ?
N2 C18 C19 121.5(3) . . ?
C19 C18 C17 122.7(2) . . ?
C18 C19 H19 120.7 . . ?
C18 C19 C20 118.7(3) . . ?
C20 C19 H19 120.7 . . ?
C19 C20 H20 120.3 . . ?
C21 C20 C19 119.4(3) . . ?
C21 C20 H20 120.3 . . ?
C20 C21 H21 119.4 . . ?
C20 C21 C22 121.2(3) . . ?
C22 C21 H21 119.4 . . ?
N2 C22 C21 120.1(3) . . ?
N2 C22 H22 120.0 . . ?
N2 C22 C30 119.9(3) . . ?
C21 C22 H22 120.0 . . ?
C21 C22 C30 120.0(4) . . ?
N4 C23 H23A 109.7 . . ?
N4 C23 H23B 109.7 . . ?
N4 C23 C24 109.94(18) . . ?
H23A C23 H23B 108.2 . . ?
C24 C23 H23A 109.7 . . ?
C24 C23 H23B 109.7 . . ?
N3 C24 C23 115.9(2) . . ?
N3 C24 C25 122.5(2) . . ?
C25 C24 C23 121.6(2) . . ?
C24 C25 H25 120.7 . . ?
C24 C25 C26 118.5(3) . . ?
C26 C25 H25 120.7 . . ?
C25 C26 H26 120.2 . . ?
C27 C26 C25 119.5(3) . . ?
C27 C26 H26 120.2 . . ?
C26 C27 H27 119.9 . . ?
C26 C27 C28 120.2(3) . . ?
C28 C27 H27 119.9 . . ?
N3 C28 C27 120.5(3) . . ?
N3 C28 H28 119.7 . . ?
N3 C28 C29 118.2(3) . . ?
C27 C28 H28 119.7 . . ?
C27 C28 C29 121.1(3) . . ?
C28 C29 H29A 109.5 . . ?
C28 C29 H29B 109.5 . . ?
C28 C29 H29C 109.5 . . ?
H29A C29 H29B 109.5 . . ?
H29A C29 H29C 109.5 . . ?
H29B C29 H29C 109.5 . . ?
C22 C30 H30A 109.5 . . ?
C22 C30 H30B 109.5 . . ?
C22 C30 H30C 109.5 . . ?
H30A C30 H30B 109.5 . . ?
H30A C30 H30C 109.5 . . ?
H30B C30 H30C 109.5 . . ?
C11 C31 H31A 109.5 . . ?
C11 C31 H31B 109.5 . . ?
C11 C31 H31C 109.5 . . ?
H31A C31 H31B 109.5 . . ?
H31A C31 H31C 109.5 . . ?
H31B C31 H31C 109.5 . . ?
C33 C32 B1 122.1(2) . . ?
C37 C32 C33 115.0(2) . . ?
C37 C32 B1 122.3(2) . . ?
C32 C33 H33 118.9 . . ?
C34 C33 C32 122.2(3) . . ?
C34 C33 H33 118.9 . . ?
C33 C34 H34 119.9 . . ?
C35 C34 C33 120.2(3) . . ?
C35 C34 H34 119.9 . . ?
C34 C35 H35 120.3 . . ?
C36 C35 C34 119.3(3) . . ?
C36 C35 H35 120.3 . . ?
C35 C36 H36 119.5 . . ?
C35 C36 C37 120.9(3) . . ?
C37 C36 H36 119.5 . . ?
C32 C37 C36 122.3(3) . . ?
C32 C37 H37 118.8 . . ?
C36 C37 H37 118.8 . . ?
C39 C38 C43 114.7(3) . . ?
C39 C38 B1 123.2(2) . . ?
C43 C38 B1 122.0(3) . . ?
C38 C39 H39 118.0 . . ?
C40 C39 C38 124.1(4) . . ?
C40 C39 H39 118.0 . . ?
C39 C40 H40 119.9 . . ?
C41 C40 C39 120.3(5) . . ?
C41 C40 H40 119.9 . . ?
C40 C41 H41 120.5 . . ?
C40 C41 C42 119.0(4) . . ?
C42 C41 H41 120.5 . . ?
C41 C42 H42 119.7 . . ?
C41 C42 C43 120.5(4) . . ?
C43 C42 H42 119.7 . . ?
C38 C43 H43 119.3 . . ?
C42 C43 C38 121.5(4) . . ?
C42 C43 H43 119.3 . . ?
C45 C44 C49 114.6(2) . . ?
C45 C44 B1 123.4(2) . . ?
C49 C44 B1 121.5(2) . . ?
C44 C45 H45 118.1 . . ?
C44 C45 C46 123.7(3) . . ?
C46 C45 H45 118.1 . . ?
C45 C46 H46 120.0 . . ?
C47 C46 C45 119.9(3) . . ?
C47 C46 H46 120.1 . . ?
C46 C47 H47 120.0 . . ?
C46 C47 C48 120.0(3) . . ?
C48 C47 H47 120.0 . . ?
C47 C48 H48 120.0 . . ?
C47 C48 C49 120.1(3) . . ?
C49 C48 H48 120.0 . . ?
C44 C49 C48 121.7(3) . . ?
C44 C49 H49 119.1 . . ?
C48 C49 H49 119.1 . . ?
C51 C50 H50 118.7 . . ?
C51 C50 C55 122.6(3) . . ?
C55 C50 H50 118.7 . . ?
C50 C51 C52 115.1(2) . . ?
C50 C51 B1 124.2(2) . . ?
C52 C51 B1 120.5(2) . . ?
C51 C52 H52 118.6 . . ?
C53 C52 C51 122.9(3) . . ?
C53 C52 H52 118.6 . . ?
C52 C53 H53 120.0 . . ?
C54 C53 C52 119.9(3) . . ?
C54 C53 H53 120.0 . . ?
C53 C54 H54 120.2 . . ?
C53 C54 C55 119.6(3) . . ?
C55 C54 H54 120.2 . . ?
C50 C55 H55 120.1 . . ?
C54 C55 C50 119.8(3) . . ?
C54 C55 H55 120.1 . . ?
C32 B1 C44 102.12(17) . . ?
C38 B1 C32 112.30(19) . . ?
C38 B1 C44 113.13(19) . . ?
C38 B1 C51 105.05(17) . . ?
C51 B1 C32 111.73(18) . . ?
C51 B1 C44 112.75(19) . . ?

loop_
_geom_bond_atom_site_label_1
_geom_bond_atom_site_label_2
_geom_bond_distance
_geom_bond_site_symmetry_2
_geom_bond_publ_flag
Co1 O1 1.976(2) . ?
Co1 O2 2.107(2) . ?
Co1 N1 2.146(2) . ?
Co1 N2 2.148(2) . ?
Co1 N3 2.114(2) . ?
Co1 N4 2.0946(17) . ?
O1 C1 1.332(3) . ?
O2 C2 1.269(3) . ?
N1 C11 1.339(3) . ?
N1 C15 1.329(3) . ?
N2 C18 1.350(3) . ?
N2 C22 1.356(3) . ?
N3 C24 1.339(3) . ?
N3 C28 1.360(3) . ?
N4 C16 1.478(3) . ?
N4 C17 1.478(3) . ?
N4 C23 1.474(3) . ?
C1 C2 1.397(3) . ?
C1 C6 1.425(4) . ?
C2 C3 1.434(4) . ?
C3 H3 0.9300 . ?
C3 C4 1.368(5) . ?
C4 H4 0.9300 . ?
C4 C5 1.441(4) . ?
C5 C6 1.350(4) . ?
C5 C7 1.508(4) . ?
C6 H6 0.9300 . ?
C7 C8 1.536(6) . ?
C7 C9 1.509(5) . ?
C7 C10 1.495(6) . ?
C8 H8A 0.9600 . ?
C8 H8B 0.9600 . ?
C8 H8C 0.9600 . ?
C9 H9A 0.9600 . ?
C9 H9B 0.9600 . ?
C9 H9C 0.9600 . ?
C10 H10A 0.9600 . ?
C10 H10B 0.9600 . ?
C10 H10C 0.9600 . ?
C11 H11 0.9300 . ?
C11 C12 1.363(5) . ?
C11 C31 1.520(10) . ?
C12 H12 0.9300 . ?
C12 C13 1.355(6) . ?
C13 H13 0.9300 . ?
C13 C14 1.362(5) . ?
C14 H14 0.9300 . ?
C14 C15 1.374(4) . ?
C15 C16 1.509(3) . ?
C16 H16A 0.9700 . ?
C16 H16B 0.9700 . ?
C17 H17A 0.9700 . ?
C17 H17B 0.9700 . ?
C17 C18 1.490(3) . ?
C18 C19 1.370(3) . ?
C19 H19 0.9300 . ?
C19 C20 1.390(6) . ?
C20 H20 0.9300 . ?
C20 C21 1.328(6) . ?
C21 H21 0.9300 . ?
C21 C22 1.377(5) . ?
C22 H22 0.9300 . ?
C22 C30 1.468(6) . ?
C23 H23A 0.9700 . ?
C23 H23B 0.9700 . ?
C23 C24 1.509(3) . ?
C24 C25 1.375(4) . ?
C25 H25 0.9300 . ?
C25 C26 1.385(4) . ?
C26 H26 0.9300 . ?
C26 C27 1.347(5) . ?
C27 H27 0.9300 . ?
C27 C28 1.389(5) . ?
C28 H28 0.9300 . ?
C28 C29 1.515(6) . ?
C29 H29A 0.9600 . ?
C29 H29B 0.9600 . ?
C29 H29C 0.9600 . ?
C30 H30A 0.9600 . ?
C30 H30B 0.9600 . ?
C30 H30C 0.9600 . ?
C31 H31A 0.9600 . ?
C31 H31B 0.9600 . ?
C31 H31C 0.9600 . ?
C32 C33 1.397(4) . ?
C32 C37 1.388(4) . ?
C32 B1 1.642(3) . ?
C33 H33 0.9300 . ?
C33 C34 1.389(4) . ?
C34 H34 0.9300 . ?
C34 C35 1.374(6) . ?
C35 H35 0.9300 . ?
C35 C36 1.335(6) . ?
C36 H36 0.9300 . ?
C36 C37 1.396(5) . ?
C37 H37 0.9300 . ?
C38 C39 1.391(4) . ?
C38 C43 1.404(4) . ?
C38 B1 1.640(4) . ?
C39 H39 0.9300 . ?
C39 C40 1.386(5) . ?
C40 H40 0.9300 . ?
C40 C41 1.339(8) . ?
C41 H41 0.9300 . ?
C41 C42 1.397(8) . ?
C42 H42 0.9300 . ?
C42 C43 1.398(5) . ?
C43 H43 0.9300 . ?
C44 C45 1.386(4) . ?
C44 C49 1.395(4) . ?
C44 B1 1.648(3) . ?
C45 H45 0.9300 . ?
C45 C46 1.394(4) . ?
C46 H46 0.9300 . ?
C46 C47 1.335(5) . ?
C47 H47 0.9300 . ?
C47 C48 1.367(6) . ?
C48 H48 0.9300 . ?
C48 C49 1.410(5) . ?
C49 H49 0.9300 . ?
C50 H50 0.9300 . ?
C50 C51 1.389(4) . ?
C50 C55 1.393(4) . ?
C51 C52 1.394(4) . ?
C51 B1 1.642(3) . ?
C52 H52 0.9300 . ?
C52 C53 1.389(4) . ?
C53 H53 0.9300 . ?
C53 C54 1.362(5) . ?
C54 H54 0.9300 . ?
C54 C55 1.374(6) . ?
C55 H55 0.9300 . ?

loop_
_geom_torsion_atom_site_label_1
_geom_torsion_atom_site_label_2
_geom_torsion_atom_site_label_3
_geom_torsion_atom_site_label_4
_geom_torsion
_geom_torsion_site_symmetry_1
_geom_torsion_site_symmetry_2
_geom_torsion_site_symmetry_3
_geom_torsion_site_symmetry_4
_geom_torsion_publ_flag
Co1 O1 C1 C2 2.6(3) . . . . ?
Co1 O1 C1 C6 -177.5(2) . . . . ?
Co1 O2 C2 C1 0.9(3) . . . . ?
Co1 O2 C2 C3 -178.6(2) . . . . ?
Co1 N1 C11 C12 -169.6(4) . . . . ?
Co1 N1 C11 C31 0.4(10) . . . . ?
Co1 N1 C15 C14 170.1(2) . . . . ?
Co1 N1 C15 C16 -12.7(3) . . . . ?
Co1 N2 C18 C17 25.3(2) . . . . ?
Co1 N2 C18 C19 -157.2(2) . . . . ?
Co1 N2 C22 C21 156.0(3) . . . . ?
Co1 N2 C22 C30 -20.2(6) . . . . ?
Co1 N3 C24 C23 -4.6(3) . . . . ?
Co1 N3 C24 C25 173.8(2) . . . . ?
Co1 N3 C28 C27 -170.7(2) . . . . ?
Co1 N3 C28 C29 14.9(4) . . . . ?
Co1 N4 C16 C15 -33.2(2) . . . . ?
Co1 N4 C17 C18 33.4(2) . . . . ?
Co1 N4 C23 C24 42.0(2) . . . . ?
O1 C1 C2 O2 -2.4(4) . . . . ?
O1 C1 C2 C3 177.0(3) . . . . ?
O1 C1 C6 C5 -178.8(3) . . . . ?
O2 C2 C3 C4 -178.0(3) . . . . ?
N1 C11 C12 C13 0.4(8) . . . . ?
N1 C15 C16 N4 31.4(3) . . . . ?
N2 C18 C19 C20 -3.8(4) . . . . ?
N3 C24 C25 C26 -1.6(4) . . . . ?
N4 C17 C18 N2 -40.9(3) . . . . ?
N4 C17 C18 C19 141.6(2) . . . . ?
N4 C23 C24 N3 -25.6(3) . . . . ?
N4 C23 C24 C25 156.0(2) . . . . ?
C1 C2 C3 C4 2.6(4) . . . . ?
C2 C1 C6 C5 1.1(4) . . . . ?
C2 C3 C4 C5 -0.6(5) . . . . ?
C3 C4 C5 C6 -1.3(4) . . . . ?
C3 C4 C5 C7 178.4(3) . . . . ?
C4 C5 C6 C1 1.0(4) . . . . ?
C4 C5 C7 C8 -178.8(4) . . . . ?
C4 C5 C7 C9 60.0(4) . . . . ?
C4 C5 C7 C10 -63.4(5) . . . . ?
C6 C1 C2 O2 177.7(3) . . . . ?
C6 C1 C2 C3 -2.8(4) . . . . ?
C6 C5 C7 C8 0.8(6) . . . . ?
C6 C5 C7 C9 -120.4(4) . . . . ?
C6 C5 C7 C10 116.2(5) . . . . ?
C7 C5 C6 C1 -178.6(3) . . . . ?
C11 N1 C15 C14 -1.6(4) . . . . ?
C11 N1 C15 C16 175.5(3) . . . . ?
C11 C12 C13 C14 -0.7(8) . . . . ?
C12 C13 C14 C15 -0.1(7) . . . . ?
C13 C14 C15 N1 1.3(5) . . . . ?
C13 C14 C15 C16 -175.7(4) . . . . ?
C14 C15 C16 N4 -151.4(3) . . . . ?
C15 N1 C11 C12 0.8(6) . . . . ?
C15 N1 C11 C31 170.7(9) . . . . ?
C16 N4 C17 C18 -85.8(2) . . . . ?
C16 N4 C23 C24 160.5(2) . . . . ?
C17 N4 C16 C15 85.3(2) . . . . ?
C17 N4 C23 C24 -74.7(2) . . . . ?
C17 C18 C19 C20 173.6(3) . . . . ?
C18 N2 C22 C21 -1.8(4) . . . . ?
C18 N2 C22 C30 -177.9(4) . . . . ?
C18 C19 C20 C21 0.8(5) . . . . ?
C19 C20 C21 C22 1.6(6) . . . . ?
C20 C21 C22 N2 -1.2(6) . . . . ?
C20 C21 C22 C30 175.0(5) . . . . ?
C22 N2 C18 C17 -173.3(2) . . . . ?
C22 N2 C18 C19 4.3(4) . . . . ?
C23 N4 C16 C15 -150.1(2) . . . . ?
C23 N4 C17 C18 149.24(18) . . . . ?
C23 C24 C25 C26 176.7(3) . . . . ?
C24 N3 C28 C27 4.1(4) . . . . ?
C24 N3 C28 C29 -170.3(3) . . . . ?
C24 C25 C26 C27 2.8(5) . . . . ?
C25 C26 C27 C28 -0.5(5) . . . . ?
C26 C27 C28 N3 -3.0(5) . . . . ?
C26 C27 C28 C29 171.2(4) . . . . ?
C28 N3 C24 C23 179.8(2) . . . . ?
C28 N3 C24 C25 -1.8(4) . . . . ?
C31 C11 C12 C13 -169.9(9) . . . . ?
C32 C33 C34 C35 0.9(4) . . . . ?
C33 C32 C37 C36 0.9(4) . . . . ?
C33 C32 B1 C38 149.9(2) . . . . ?
C33 C32 B1 C44 -88.6(2) . . . . ?
C33 C32 B1 C51 32.2(3) . . . . ?
C33 C34 C35 C36 0.2(5) . . . . ?
C34 C35 C36 C37 -0.7(5) . . . . ?
C35 C36 C37 C32 0.1(5) . . . . ?
C37 C32 C33 C34 -1.4(4) . . . . ?
C37 C32 B1 C38 -39.1(3) . . . . ?
C37 C32 B1 C44 82.4(3) . . . . ?
C37 C32 B1 C51 -156.9(2) . . . . ?
C38 C39 C40 C41 -0.6(6) . . . . ?
C39 C38 C43 C42 1.7(4) . . . . ?
C39 C38 B1 C32 -30.8(3) . . . . ?
C39 C38 B1 C44 -145.8(2) . . . . ?
C39 C38 B1 C51 90.8(3) . . . . ?
C39 C40 C41 C42 2.0(6) . . . . ?
C40 C41 C42 C43 -1.5(6) . . . . ?
C41 C42 C43 C38 -0.4(6) . . . . ?
C43 C38 C39 C40 -1.3(4) . . . . ?
C43 C38 B1 C32 154.2(2) . . . . ?
C43 C38 B1 C44 39.2(3) . . . . ?
C43 C38 B1 C51 -84.1(3) . . . . ?
C44 C45 C46 C47 -1.1(6) . . . . ?
C45 C44 C49 C48 -0.6(4) . . . . ?
C45 C44 B1 C32 -98.3(3) . . . . ?
C45 C44 B1 C38 22.6(3) . . . . ?
C45 C44 B1 C51 141.6(3) . . . . ?
C45 C46 C47 C48 -0.8(6) . . . . ?
C46 C47 C48 C49 1.8(6) . . . . ?
C47 C48 C49 C44 -1.2(5) . . . . ?
C49 C44 C45 C46 1.7(5) . . . . ?
C49 C44 B1 C32 73.2(3) . . . . ?
C49 C44 B1 C38 -165.9(2) . . . . ?
C49 C44 B1 C51 -46.8(3) . . . . ?
C50 C51 C52 C53 -0.3(4) . . . . ?
C50 C51 B1 C32 -134.4(2) . . . . ?
C50 C51 B1 C38 103.5(3) . . . . ?
C50 C51 B1 C44 -20.1(3) . . . . ?
C51 C50 C55 C54 0.8(5) . . . . ?
C51 C52 C53 C54 0.9(4) . . . . ?
C52 C51 B1 C32 49.8(3) . . . . ?
C52 C51 B1 C38 -72.3(3) . . . . ?
C52 C51 B1 C44 164.1(2) . . . . ?
C52 C53 C54 C55 -0.7(5) . . . . ?
C53 C54 C55 C50 -0.1(5) . . . . ?
C55 C50 C51 C52 -0.6(4) . . . . ?
C55 C50 C51 B1 -176.6(3) . . . . ?
B1 C32 C33 C34 170.2(2) . . . . ?
B1 C32 C37 C36 -170.6(3) . . . . ?
B1 C38 C39 C40 -176.6(3) . . . . ?
B1 C38 C43 C42 177.0(3) . . . . ?
B1 C44 C45 C46 173.8(3) . . . . ?
B1 C44 C49 C48 -172.8(3) . . . . ?
B1 C51 C52 C53 175.9(2) . . . . ?
